data_4062032
_journal_name_full Organometallics
_journal_year 2003
_chemical_formula_sum 'C44 H46 B2 Cl2 F8 N Ni P3'
_chemical_formula_weight 984.96
_space_group_IT_number 61
_symmetry_cell_setting orthorhombic
_symmetry_space_group_name_Hall '-P 2ac 2ab'
_symmetry_space_group_name_H-M 'P b c a'
_cell_angle_alpha 90.00
_cell_angle_beta 90.00
_cell_angle_gamma 90.00
_cell_formula_units_Z 8
_cell_length_a 11.5205(11)
_cell_length_b 24.491(2)
_cell_length_c 31.730(3)
_cell_measurement_temperature 103(2)
_cell_volume 8952.7(15)
_diffrn_ambient_temperature 103(2)
_exptl_crystal_density_diffrn 1.462
_cod_depositor_comments
;
The following automatic conversions were performed:
'_symmetry_cell_setting' value 'Orthorhombic' changed to 'orthorhombic'
according to '/home/saulius/struct/CIF-dictionaries/cif_core.dic'
dictionary named 'cif_core.dic' version 2.4.1 from 2010-06-29.

Automatic conversion script
Id: cif_fix_enum 1527 2010-12-29 10:47:43Z saulius 
;
_cod_database_code 4062032

loop_
_symmetry_equiv_pos_as_xyz
'x, y, z'
'-x+1/2, -y, z+1/2'
'-x, y+1/2, -z+1/2'
'x+1/2, -y+1/2, -z'
'-x, -y, -z'
'x-1/2, y, -z-1/2'
'x, -y-1/2, z-1/2'
'-x-1/2, y-1/2, z'

loop_
_atom_site_label
_atom_site_type_symbol
_atom_site_fract_x
_atom_site_fract_y
_atom_site_fract_z
_atom_site_U_iso_or_equiv
_atom_site_adp_type
_atom_site_occupancy
_atom_site_symmetry_multiplicity
_atom_site_calc_flag
_atom_site_refinement_flags
_atom_site_disorder_assembly
_atom_site_disorder_group
Ni1 Ni 0.52335(4) 0.297749(18) 0.382624(13) 0.02004(13) Uani 1 1 d . . .
P1 P 0.49760(8) 0.30165(4) 0.31417(3) 0.0237(2) Uani 1 1 d . . .
P2 P 0.51165(8) 0.29274(4) 0.45149(3) 0.0215(2) Uani 1 1 d . . .
P3 P 0.36106(8) 0.25144(4) 0.38374(3) 0.0224(2) Uani 1 1 d . . .
N1 N 0.6719(3) 0.39140(14) 0.38335(9) 0.0338(8) Uani 1 1 d . . .
H1C H 0.6092 0.4115 0.3803 0.041 Uiso 1 1 calc R . .
C1 C 0.3442(3) 0.28422(17) 0.30355(11) 0.0308(8) Uani 1 1 d . . .
H1A H 0.3116 0.3103 0.2829 0.037 Uiso 1 1 calc R . .
H1B H 0.3396 0.2471 0.2913 0.037 Uiso 1 1 calc R . .
C2 C 0.2727(3) 0.28634(16) 0.34442(11) 0.0275(8) Uani 1 1 d . . .
H2F H 0.1973 0.2675 0.3407 0.033 Uiso 1 1 calc R . .
H2G H 0.2579 0.3246 0.3529 0.033 Uiso 1 1 calc R . .
C3 C 0.2930(3) 0.25566(17) 0.43586(11) 0.0307(8) Uani 1 1 d . . .
H3G H 0.2105 0.2663 0.4328 0.037 Uiso 1 1 calc R . .
H3H H 0.2960 0.2195 0.4498 0.037 Uiso 1 1 calc R . .
C4 C 0.3568(3) 0.29786(16) 0.46276(11) 0.0285(8) Uani 1 1 d . . .
H4G H 0.3424 0.2908 0.4930 0.034 Uiso 1 1 calc R . .
H4H H 0.3286 0.3350 0.4560 0.034 Uiso 1 1 calc R . .
C5 C 0.6573(3) 0.34010(15) 0.38382(10) 0.0243(7) Uani 1 1 d . . .
H5G H 0.7273 0.3196 0.3850 0.029 Uiso 1 1 calc R . .
C6 C 0.8721(4) 0.3603(2) 0.33011(13) 0.0459(11) Uani 1 1 d . . .
H6F H 0.7931 0.3456 0.3283 0.069 Uiso 1 1 calc R . .
H6G H 0.9266 0.3305 0.3359 0.069 Uiso 1 1 calc R . .
H6H H 0.8925 0.3777 0.3033 0.069 Uiso 1 1 calc R . .
C7 C 0.6784(4) 0.48372(18) 0.43773(15) 0.0441(11) Uani 1 1 d . . .
H7A H 0.6992 0.5136 0.4569 0.066 Uiso 1 1 calc R . .
H7B H 0.6415 0.4542 0.4538 0.066 Uiso 1 1 calc R . .
H7C H 0.6244 0.4973 0.4163 0.066 Uiso 1 1 calc R . .
C1A C 0.5184(2) 0.36569(8) 0.28667(7) 0.0260(8) Uani 1 1 d G . .
C2A C 0.60926(19) 0.37303(9) 0.25817(8) 0.0317(9) Uani 1 1 d G . .
H2A H 0.6655 0.3446 0.2541 0.038 Uiso 1 1 d G . .
C3A C 0.6184(2) 0.42169(11) 0.23557(7) 0.0377(10) Uani 1 1 d G . .
H3A H 0.6810 0.4267 0.2160 0.045 Uiso 1 1 d G . .
C4A C 0.5367(2) 0.46304(9) 0.24149(8) 0.0427(10) Uani 1 1 d G . .
H4A H 0.5431 0.4965 0.2259 0.051 Uiso 1 1 d G . .
C5A C 0.4459(2) 0.45570(9) 0.26998(9) 0.0428(10) Uani 1 1 d G . .
H5A H 0.3897 0.4842 0.2741 0.051 Uiso 1 1 d G . .
C6A C 0.43669(19) 0.40703(10) 0.29259(8) 0.0363(9) Uani 1 1 d G . .
H6A H 0.3742 0.4020 0.3122 0.044 Uiso 1 1 d G . .
C1B C 0.5847(2) 0.25245(9) 0.28587(7) 0.0284(8) Uani 1 1 d G . .
C2B C 0.6821(2) 0.23017(10) 0.30557(6) 0.0292(8) Uani 1 1 d G . .
H2B H 0.7048 0.2428 0.3330 0.035 Uiso 1 1 d G . .
C3B C 0.74639(19) 0.18960(10) 0.28540(7) 0.0347(9) Uani 1 1 d G . .
H3B H 0.8134 0.1743 0.2990 0.042 Uiso 1 1 d G . .
C4B C 0.7134(2) 0.17131(10) 0.24552(7) 0.0376(9) Uani 1 1 d G . .
H4B H 0.7576 0.1434 0.2316 0.045 Uiso 1 1 d G . .
C5B C 0.6160(2) 0.19357(11) 0.22584(6) 0.0381(10) Uani 1 1 d G . .
H5B H 0.5932 0.1810 0.1984 0.046 Uiso 1 1 d G . .
C6B C 0.55168(19) 0.23416(10) 0.24601(7) 0.0329(9) Uani 1 1 d G . .
H6B H 0.4847 0.2495 0.2325 0.039 Uiso 1 1 d G . .
C1C C 0.58501(19) 0.34237(9) 0.48425(7) 0.0254(8) Uani 1 1 d G . .
C2C C 0.70610(19) 0.34267(9) 0.48462(7) 0.0281(8) Uani 1 1 d G . .
H2C H 0.7484 0.3168 0.4679 0.034 Uiso 1 1 d G . .
C3C C 0.76566(15) 0.38058(10) 0.50929(8) 0.0323(9) Uani 1 1 d G . .
H3C H 0.8490 0.3808 0.5095 0.039 Uiso 1 1 d G . .
C4C C 0.7041(2) 0.41821(9) 0.53361(7) 0.0369(9) Uani 1 1 d G . .
H4C H 0.7451 0.4443 0.5506 0.044 Uiso 1 1 d G . .
C5C C 0.5831(2) 0.41790(10) 0.53323(8) 0.0426(10) Uani 1 1 d G . .
H5C H 0.5407 0.4438 0.5500 0.051 Uiso 1 1 d G . .
C6C C 0.52349(15) 0.37999(11) 0.50857(8) 0.0380(10) Uani 1 1 d G . .
H6C H 0.4402 0.3798 0.5083 0.046 Uiso 1 1 d G . .
C1D C 0.5562(2) 0.22609(7) 0.47080(6) 0.0239(7) Uani 1 1 d G . .
C2D C 0.6248(2) 0.19253(9) 0.44549(6) 0.0290(8) Uani 1 1 d G . .
H2D H 0.6486 0.2047 0.4181 0.035 Uiso 1 1 d G . .
C3D C 0.6589(2) 0.14123(9) 0.46004(7) 0.0341(9) Uani 1 1 d G . .
H3D H 0.7062 0.1181 0.4426 0.041 Uiso 1 1 d G . .
C4D C 0.6244(2) 0.12349(8) 0.49990(8) 0.0394(10) Uani 1 1 d G . .
H4D H 0.6479 0.0882 0.5099 0.047 Uiso 1 1 d G . .
C5D C 0.5557(2) 0.15705(10) 0.52519(6) 0.0392(10) Uani 1 1 d G . .
H5D H 0.5319 0.1449 0.5526 0.047 Uiso 1 1 d G . .
C6D C 0.5216(2) 0.20836(9) 0.51065(6) 0.0308(8) Uani 1 1 d G . .
H6D H 0.4743 0.2315 0.5281 0.037 Uiso 1 1 d G . .
C1E C 0.35603(19) 0.18038(7) 0.36855(7) 0.0251(7) Uani 1 1 d G . .
C2E C 0.25065(16) 0.15250(9) 0.37109(7) 0.0268(8) Uani 1 1 d G . .
H2E H 0.1825 0.1710 0.3811 0.032 Uiso 1 1 d G . .
C3E C 0.24429(18) 0.09777(9) 0.35911(8) 0.0329(9) Uani 1 1 d G . .
H3E H 0.1718 0.0786 0.3609 0.039 Uiso 1 1 d G . .
C4E C 0.3433(2) 0.07092(7) 0.34460(8) 0.0375(10) Uani 1 1 d G . .
H4E H 0.3389 0.0333 0.3364 0.045 Uiso 1 1 d G . .
C5E C 0.44866(18) 0.09879(9) 0.34205(9) 0.0392(10) Uani 1 1 d G . .
H5E H 0.5168 0.0803 0.3321 0.047 Uiso 1 1 d G . .
C6E C 0.45505(16) 0.15351(9) 0.35403(8) 0.0319(8) Uani 1 1 d G . .
H6E H 0.5276 0.1727 0.3523 0.038 Uiso 1 1 d G . .
C1F C 0.77941(18) 0.41987(10) 0.38729(8) 0.0324(9) Uani 1 1 d G . .
C2F C 0.78696(19) 0.46228(10) 0.41652(8) 0.0360(9) Uani 1 1 d G . .
C3F C 0.8935(2) 0.48738(9) 0.42427(8) 0.0396(10) Uani 1 1 d G . .
H3F H 0.8987 0.5166 0.4444 0.047 Uiso 1 1 d G . .
C4F C 0.99258(18) 0.47008(11) 0.40277(9) 0.0421(11) Uani 1 1 d G . .
H4F H 1.0659 0.4874 0.4081 0.050 Uiso 1 1 d G . .
C5F C 0.98502(18) 0.42768(11) 0.37355(8) 0.0412(10) Uani 1 1 d G . .
H5F H 1.0532 0.4158 0.3587 0.049 Uiso 1 1 d G . .
C6F C 0.8784(2) 0.40258(10) 0.36581(7) 0.0371(10) Uani 1 1 d G . .
B1 B 0.4230(5) 0.2125(2) 0.11055(14) 0.0307(12) Uani 0.869(7) 1 d P A 1
F1 F 0.3515(3) 0.25297(17) 0.09300(13) 0.0405(10) Uani 0.869(7) 1 d P A 1
F2 F 0.5189(3) 0.20524(18) 0.08642(11) 0.0718(15) Uani 0.869(7) 1 d P A 1
F3 F 0.4577(4) 0.22900(16) 0.15033(9) 0.0620(12) Uani 0.869(7) 1 d P A 1
F4 F 0.3604(4) 0.16508(15) 0.11495(12) 0.0734(14) Uani 0.869(7) 1 d P A 1
B1A B 0.4312(18) 0.2203(8) 0.1097(6) 0.089(7) Uiso 0.131(7) 1 d PG A 2
F1A F 0.532(2) 0.2486(11) 0.1115(9) 0.089(7) Uiso 0.131(7) 1 d PG A 2
F2A F 0.399(3) 0.2052(12) 0.1489(7) 0.089(7) Uiso 0.131(7) 1 d PG A 2
F3A F 0.446(3) 0.1753(10) 0.0856(8) 0.089(7) Uiso 0.131(7) 1 d PG A 2
F4A F 0.348(3) 0.2520(14) 0.0926(12) 0.089(7) Uiso 0.131(7) 1 d PG A 2
B2 B 0.3487(5) 0.4431(2) 0.3963(2) 0.0316(15) Uani 0.790(17) 1 d P B 1
F5 F 0.3045(5) 0.4514(3) 0.43629(15) 0.0558(14) Uani 0.790(17) 1 d P B 1
F6 F 0.4188(7) 0.4861(3) 0.38421(13) 0.0612(19) Uani 0.790(17) 1 d P B 1
F7 F 0.2600(3) 0.4367(4) 0.36704(14) 0.0558(15) Uani 0.790(17) 1 d P B 1
F8 F 0.4178(7) 0.3957(2) 0.39615(13) 0.0517(16) Uani 0.790(17) 1 d P B 1
B2A B 0.3581(8) 0.4414(4) 0.3955(3) 0.038(3) Uiso 0.210(17) 1 d PG B 2
F5A F 0.4616(12) 0.4646(8) 0.3867(4) 0.038(3) Uiso 0.210(17) 1 d PG B 2
F6A F 0.3681(16) 0.3865(4) 0.3932(5) 0.038(3) Uiso 0.210(17) 1 d PG B 2
F7A F 0.2783(11) 0.4586(7) 0.3673(5) 0.038(3) Uiso 0.210(17) 1 d PG B 2
F8A F 0.3244(16) 0.4558(7) 0.4347(4) 0.038(3) Uiso 0.210(17) 1 d PG B 2
Cl1 Cl 0.46020(13) 0.08571(5) 0.21041(6) 0.0691(4) Uani 1 1 d . . .
Cl2 Cl 0.24584(15) 0.02759(7) 0.19131(6) 0.0839(5) Uani 1 1 d . . .
C8 C 0.3780(6) 0.0526(2) 0.17078(19) 0.0734(17) Uani 1 1 d . . .
H8A H 0.3616 0.0787 0.1477 0.088 Uiso 1 1 calc R . .
H8B H 0.4235 0.0220 0.1590 0.088 Uiso 1 1 calc R . .

loop_
_atom_site_aniso_label
_atom_site_aniso_U_11
_atom_site_aniso_U_22
_atom_site_aniso_U_33
_atom_site_aniso_U_23
_atom_site_aniso_U_13
_atom_site_aniso_U_12
Ni1 0.0199(2) 0.0288(2) 0.0115(2) 0.00098(17) 0.00086(16) -0.00166(18)
P1 0.0222(4) 0.0355(5) 0.0133(4) 0.0023(4) -0.0011(3) -0.0022(4)
P2 0.0252(5) 0.0267(5) 0.0126(4) -0.0005(3) 0.0024(3) 0.0004(4)
P3 0.0213(4) 0.0297(5) 0.0163(4) 0.0005(4) 0.0017(3) -0.0015(4)
N1 0.0396(19) 0.041(2) 0.0209(15) 0.0045(14) -0.0039(14) -0.0088(15)
C1 0.0265(19) 0.046(2) 0.0202(18) 0.0050(16) -0.0045(14) -0.0035(17)
C2 0.0247(18) 0.034(2) 0.0242(18) 0.0012(15) -0.0020(14) -0.0001(15)
C3 0.028(2) 0.041(2) 0.0229(18) -0.0023(16) 0.0074(15) -0.0033(16)
C4 0.0294(19) 0.038(2) 0.0187(17) -0.0031(15) 0.0076(14) 0.0004(16)
C5 0.0258(18) 0.037(2) 0.0102(14) -0.0003(14) 0.0026(13) -0.0037(15)
C6 0.049(3) 0.061(3) 0.027(2) -0.004(2) 0.0077(19) -0.015(2)
C7 0.048(3) 0.039(2) 0.044(3) 0.007(2) -0.002(2) -0.001(2)
C1A 0.0267(18) 0.038(2) 0.0129(15) 0.0032(14) -0.0026(13) -0.0034(16)
C2A 0.0252(19) 0.046(2) 0.0238(18) 0.0051(17) 0.0002(15) 0.0000(17)
C3A 0.033(2) 0.053(3) 0.027(2) 0.0073(18) 0.0033(16) -0.0071(19)
C4A 0.048(3) 0.048(3) 0.033(2) 0.0128(19) 0.0018(19) -0.007(2)
C5A 0.044(3) 0.043(2) 0.041(2) 0.0103(19) 0.006(2) 0.004(2)
C6A 0.036(2) 0.044(2) 0.029(2) 0.0080(17) 0.0070(17) 0.0023(18)
C1B 0.034(2) 0.037(2) 0.0143(16) -0.0007(15) 0.0016(14) -0.0028(16)
C2B 0.033(2) 0.036(2) 0.0184(17) 0.0009(15) 0.0031(15) -0.0024(17)
C3B 0.035(2) 0.039(2) 0.030(2) 0.0025(17) 0.0050(17) 0.0034(17)
C4B 0.044(2) 0.039(2) 0.030(2) -0.0041(18) 0.0095(18) 0.0000(19)
C5B 0.047(3) 0.045(2) 0.0218(19) -0.0071(17) 0.0059(17) -0.008(2)
C6B 0.039(2) 0.042(2) 0.0184(17) -0.0018(16) -0.0014(16) -0.0044(18)
C1C 0.036(2) 0.0276(19) 0.0128(15) 0.0020(14) 0.0010(14) -0.0013(15)
C2C 0.038(2) 0.0293(19) 0.0171(16) -0.0003(14) -0.0029(15) 0.0029(16)
C3C 0.040(2) 0.030(2) 0.0266(19) 0.0023(16) -0.0105(16) 0.0011(17)
C4C 0.051(3) 0.034(2) 0.0253(19) -0.0061(17) -0.0092(18) -0.0010(19)
C5C 0.050(3) 0.047(3) 0.030(2) -0.0171(19) 0.0054(19) -0.003(2)
C6C 0.040(2) 0.045(2) 0.029(2) -0.0132(18) 0.0068(17) -0.0017(19)
C1D 0.0291(19) 0.0282(18) 0.0144(15) -0.0015(13) -0.0028(13) -0.0047(15)
C2D 0.031(2) 0.035(2) 0.0204(17) -0.0010(15) -0.0030(15) 0.0026(16)
C3D 0.035(2) 0.034(2) 0.033(2) -0.0033(17) -0.0086(17) 0.0003(17)
C4D 0.044(2) 0.033(2) 0.041(2) 0.0077(18) -0.021(2) -0.0073(18)
C5D 0.053(3) 0.041(2) 0.0241(19) 0.0109(17) -0.0090(18) -0.016(2)
C6D 0.040(2) 0.038(2) 0.0144(16) 0.0023(15) -0.0016(15) -0.0089(17)
C1E 0.0288(19) 0.0318(19) 0.0147(15) 0.0021(14) 0.0007(13) -0.0003(15)
C2E 0.0286(19) 0.034(2) 0.0175(16) 0.0031(15) -0.0010(14) -0.0043(16)
C3E 0.040(2) 0.035(2) 0.0241(18) 0.0074(16) -0.0064(16) -0.0102(17)
C4E 0.057(3) 0.029(2) 0.027(2) -0.0010(16) -0.0021(18) -0.0012(19)
C5E 0.041(2) 0.037(2) 0.040(2) -0.0028(18) 0.0059(19) 0.0072(19)
C6E 0.030(2) 0.035(2) 0.031(2) 0.0009(16) 0.0014(16) 0.0009(16)
C1F 0.040(2) 0.035(2) 0.0228(18) 0.0073(16) -0.0030(16) -0.0083(17)
C2F 0.046(2) 0.032(2) 0.030(2) 0.0067(17) -0.0046(18) -0.0035(18)
C3F 0.050(3) 0.033(2) 0.036(2) 0.0008(18) -0.0075(19) -0.0125(19)
C4F 0.041(2) 0.051(3) 0.034(2) 0.009(2) -0.0056(18) -0.017(2)
C5F 0.043(2) 0.051(3) 0.030(2) 0.0109(19) 0.0010(18) -0.008(2)
C6F 0.046(3) 0.040(2) 0.0243(19) 0.0054(17) 0.0014(17) -0.0130(19)
B1 0.033(3) 0.043(3) 0.016(2) 0.003(2) 0.0036(19) 0.007(2)
F1 0.0339(16) 0.0524(19) 0.0351(16) 0.0011(13) -0.0037(12) 0.0163(13)
F2 0.058(2) 0.103(3) 0.054(2) 0.035(2) 0.0295(17) 0.044(2)
F3 0.083(3) 0.075(3) 0.0283(17) -0.0020(16) -0.0177(16) 0.006(2)
F4 0.089(3) 0.062(2) 0.070(3) 0.0272(19) -0.029(2) -0.019(2)
B2 0.029(3) 0.027(3) 0.039(3) 0.002(2) 0.003(2) 0.003(2)
F5 0.063(3) 0.061(3) 0.043(2) -0.0105(17) 0.024(2) 0.002(2)
F6 0.079(4) 0.045(3) 0.059(2) 0.0084(19) -0.001(2) -0.021(3)
F7 0.0256(18) 0.085(4) 0.057(2) -0.023(2) -0.0070(16) 0.006(2)
F8 0.062(4) 0.046(2) 0.048(2) 0.0062(17) 0.007(2) 0.029(2)
Cl1 0.0550(8) 0.0433(7) 0.1089(12) 0.0019(7) -0.0068(8) -0.0005(6)
Cl2 0.0749(11) 0.0757(10) 0.1012(13) 0.0048(9) -0.0368(9) -0.0152(8)
C8 0.103(5) 0.060(4) 0.058(4) 0.002(3) -0.005(3) 0.012(3)

loop_
_geom_bond_atom_site_label_1
_geom_bond_atom_site_label_2
_geom_bond_distance
_geom_bond_site_symmetry_2
_geom_bond_publ_flag
Ni1 C5 1.860(4) . ?
Ni1 P3 2.1871(10) . ?
Ni1 P2 2.1927(9) . ?
Ni1 P1 2.1943(10) . ?
P1 C1B 1.8070(19) . ?
P1 C1A 1.8109(19) . ?
P1 C1 1.849(4) . ?
P2 C1C 1.8089(18) . ?
P2 C1D 1.8175(19) . ?
P2 C4 1.823(4) . ?
P3 C1E 1.8069(19) . ?
P3 C2 1.823(4) . ?
P3 C3 1.833(4) . ?
N1 C5 1.268(5) . ?
N1 C1F 1.427(4) . ?
C1 C2 1.537(5) . ?
C3 C4 1.529(5) . ?
C6 C6F 1.537(5) . ?
C7 C2F 1.514(5) . ?
C1A C6A 1.3950 . ?
C1A C2A 1.3950 . ?
C2A C3A 1.3948 . ?
C3A C4A 1.3952 . ?
C4A C5A 1.3946 . ?
C5A C6A 1.3954 . ?
C1B C6B 1.3949 . ?
C1B C2B 1.3953 . ?
C2B C3B 1.3947 . ?
C3B C4B 1.3954 . ?
C4B C5B 1.3947 . ?
C5B C6B 1.3952 . ?
C1C C2C 1.3951 . ?
C1C C6C 1.3952 . ?
C2C C3C 1.3948 . ?
C3C C4C 1.3953 . ?
C4C C5C 1.3946 . ?
C5C C6C 1.3948 . ?
C1D C2D 1.3949 . ?
C1D C6D 1.3949 . ?
C2D C3D 1.3951 . ?
C3D C4D 1.3953 . ?
C4D C5D 1.3946 . ?
C5D C6D 1.3952 . ?
C1E C2E 1.3951 . ?
C1E C6E 1.3952 . ?
C2E C3E 1.3952 . ?
C3E C4E 1.3950 . ?
C4E C5E 1.3948 . ?
C5E C6E 1.3949 . ?
C1F C6F 1.3949 . ?
C1F C2F 1.3952 . ?
C2F C3F 1.3949 . ?
C3F C4F 1.3953 . ?
C4F C5F 1.3948 . ?
C5F C6F 1.3949 . ?
B1 F2 1.356(6) . ?
B1 F4 1.374(7) . ?
B1 F3 1.384(6) . ?
B1 F1 1.403(6) . ?
B1A F1A 1.3499 . ?
B1A F3A 1.3500 . ?
B1A F4A 1.3501 . ?
B1A F2A 1.3502 . ?
B2 F5 1.382(7) . ?
B2 F6 1.382(7) . ?
B2 F7 1.390(7) . ?
B2 F8 1.407(6) . ?
B2A F7A 1.3499 . ?
B2A F5A 1.3500 . ?
B2A F6A 1.3501 . ?
B2A F8A 1.3503 . ?
Cl1 C8 1.771(6) . ?
Cl2 C8 1.766(7) . ?
